data_2211394
loop_
_publ_author_name
'Graham Smith'
'Urs D. Wermuth'
'Peter C. Healy'

_publ_section_title
;
 Anhydrous quinolinium 2,4,6-trinitrobenzenesulfonate
;
_journal_coeditor_code FL2075
_journal_issue 12
_journal_name_full 'Acta Crystallographica Section E'
_journal_page_first o5510
_journal_page_last o5512
_journal_paper_doi 10.1107/S1600536806046447
_journal_volume 62
_journal_year 2006
_chemical_formula_iupac 'C9 H8 N + , C6 H2 N3 O9 S -'
_chemical_formula_moiety 'C9 H8 N + , C6 H2 N3 O9 S -'
_chemical_formula_sum 'C15 H10 N4 O9 S'
_chemical_formula_weight 422.33
_chemical_melting_point 533.3(6)
_chemical_name_common 'quinolinium picrylsulfonate'
_chemical_name_systematic
;
quinolinium 2,4,6-trinitrobenzenesulfonate'
;
_space_group_IT_number 2
_symmetry_cell_setting triclinic
_symmetry_space_group_name_Hall '-P 1'
_symmetry_space_group_name_H-M 'P -1'
_atom_sites_solution_hydrogens geom
_atom_sites_solution_primary direct
_atom_sites_solution_secondary difmap
_audit_creation_method SHELXL97
_cell_angle_alpha 79.41(2)
_cell_angle_beta 82.347(16)
_cell_angle_gamma 64.909(16)
_cell_formula_units_Z 2
_cell_length_a 8.1070(19)
_cell_length_b 9.486(2)
_cell_length_c 12.581(2)
_cell_measurement_reflns_used 25
_cell_measurement_temperature 297(2)
_cell_measurement_theta_max 16.47
_cell_measurement_theta_min 12.64
_cell_volume 859.6(3)
_computing_cell_refinement 'MSC/AFC Diffractometer Control Software'
_computing_data_collection
;
MSC/AFC Diffractometer Control Software (Molecular Structure
Corporation, 1999)
;
_computing_data_reduction 'TEXSAN for Windows (Molecular Structure Corporation, 1999)'
_computing_molecular_graphics 'PLATON (Spek, 2003)'
_computing_publication_material PLATON
_computing_structure_refinement 'SHELXL97 (Sheldrick, 1997)'
_computing_structure_solution 'SIR92 (Altomare <i>et al.</i>,  1994)'
_diffrn_ambient_temperature 297(2)
_diffrn_measured_fraction_theta_full 0.998
_diffrn_measured_fraction_theta_max 0.998
_diffrn_measurement_device_type 'Rigaku AFC 7R'
_diffrn_measurement_method \w/2\q
_diffrn_radiation_monochromator graphite
_diffrn_radiation_source 'Rigaku rotating anode'
_diffrn_radiation_type MoK\a
_diffrn_radiation_wavelength 0.71073
_diffrn_reflns_av_R_equivalents 0.0166
_diffrn_reflns_av_sigmaI/netI 0.0530
_diffrn_reflns_limit_h_max 4
_diffrn_reflns_limit_h_min -9
_diffrn_reflns_limit_k_max 10
_diffrn_reflns_limit_k_min -11
_diffrn_reflns_limit_l_max 14
_diffrn_reflns_limit_l_min -14
_diffrn_reflns_number 3552
_diffrn_reflns_theta_full 25.00
_diffrn_reflns_theta_max 25.00
_diffrn_reflns_theta_min 2.71
_diffrn_standards_decay_% 0.5
_diffrn_standards_interval_time 150
_diffrn_standards_number 3
_exptl_absorpt_coefficient_mu 0.252
_exptl_absorpt_correction_T_max 0.97
_exptl_absorpt_correction_T_min 0.90
_exptl_absorpt_correction_type psi-scan
_exptl_absorpt_process_details 'TEXSAN for Windows (Molecular Structure Corporation, 1999)'
_exptl_crystal_colour yellow
_exptl_crystal_density_diffrn 1.632
_exptl_crystal_density_method 'not measured'
_exptl_crystal_description plate
_exptl_crystal_F_000 432
_exptl_crystal_size_max 0.36
_exptl_crystal_size_mid 0.28
_exptl_crystal_size_min 0.11
_refine_diff_density_max 0.183
_refine_diff_density_min -0.297
_refine_ls_extinction_method none
_refine_ls_goodness_of_fit_ref 0.950
_refine_ls_hydrogen_treatment mixed
_refine_ls_matrix_type full
_refine_ls_number_parameters 266
_refine_ls_number_reflns 3026
_refine_ls_number_restraints 0
_refine_ls_restrained_S_all 0.950
_refine_ls_R_factor_all 0.0821
_refine_ls_R_factor_gt 0.0378
_refine_ls_shift/su_max 0.000
_refine_ls_shift/su_mean 0.000
_refine_ls_structure_factor_coef Fsqd
_refine_ls_weighting_details 'calc w = 1/[\s^2^(Fo^2^)+(0.0556P)^2^+0.1982P] where P=(Fo^2^+2Fc^2^)/3'
_refine_ls_weighting_scheme calc
_refine_ls_wR_factor_gt 0.0949
_refine_ls_wR_factor_ref 0.1114
_reflns_number_gt 1992
_reflns_number_total 3026
_reflns_threshold_expression I>2\s(I)
_cod_data_source_file fl2075.cif
_cod_data_source_block I
_cod_depositor_comments
;
The following automatic conversions were performed:

'_chemical_melting_point' value '532.7-533.9' was changed to
'533.3(6)' - the average value was taken and precision was estimated.

Automatic conversion script
Id: cif_fix_values 1646 2011-03-28 12:23:43Z adriana 

The following automatic conversions were performed:

'_chemical_melting_point' value '532.7-533.9' was changed to
'533.3(6)' - the average value was taken and precision was estimated.

Automatic conversion script
Id: cif_fix_values 1715 2011-07-08 13:25:40Z adriana 
;
_cod_database_code 2211394
_cod_database_fobs_code 2211394

loop_
_symmetry_equiv_pos_as_xyz
'x, y, z'
'-x, -y, -z'

loop_
_atom_site_aniso_label
_atom_site_aniso_U_11
_atom_site_aniso_U_22
_atom_site_aniso_U_33
_atom_site_aniso_U_12
_atom_site_aniso_U_13
_atom_site_aniso_U_23
S1 0.0416(4) 0.0365(4) 0.0329(3) -0.0169(3) -0.0012(3) 0.0014(3)
O1A 0.0654(13) 0.0425(11) 0.0516(12) -0.0294(10) 0.0019(10) -0.0072(9)
O1B 0.0563(12) 0.0483(11) 0.0322(10) -0.0192(9) -0.0122(9) 0.0061(8)
O1C 0.0409(11) 0.0497(12) 0.0491(12) -0.0132(9) 0.0087(9) 0.0002(9)
O2A 0.0447(13) 0.0869(17) 0.0737(15) -0.0396(12) -0.0103(11) -0.0095(13)
O2B 0.0369(13) 0.0606(15) 0.0977(19) 0.0012(11) -0.0060(12) 0.0031(13)
O4A 0.0881(17) 0.0494(12) 0.0488(12) -0.0363(12) -0.0146(12) 0.0139(10)
O4B 0.0659(15) 0.111(2) 0.0574(14) -0.0636(15) -0.0070(11) 0.0158(13)
O6A 0.0712(16) 0.0808(17) 0.0902(18) -0.0354(13) -0.0550(14) 0.0165(14)
O6B 0.0529(13) 0.0416(12) 0.0731(15) -0.0050(10) -0.0146(11) 0.0021(11)
N2 0.0320(13) 0.0555(15) 0.0442(14) -0.0170(12) -0.0104(10) 0.0086(11)
N4 0.0626(18) 0.0609(16) 0.0362(13) -0.0414(14) -0.0047(12) -0.0010(12)
N6 0.0322(13) 0.0533(16) 0.0480(14) -0.0143(11) -0.0156(11) 0.0061(11)
C1 0.0327(14) 0.0336(13) 0.0291(12) -0.0154(11) -0.0058(10) -0.0005(10)
C2 0.0271(13) 0.0392(14) 0.0347(13) -0.0137(11) -0.0066(10) -0.0028(11)
C3 0.0407(15) 0.0380(14) 0.0329(13) -0.0156(12) -0.0119(11) 0.0032(11)
C4 0.0434(15) 0.0403(14) 0.0309(13) -0.0268(12) -0.0057(11) 0.0013(11)
C5 0.0293(14) 0.0469(15) 0.0392(14) -0.0199(12) -0.0052(11) -0.0029(12)
C6 0.0320(13) 0.0356(14) 0.0332(13) -0.0115(11) -0.0107(10) 0.0008(11)
N11 0.0497(15) 0.0386(13) 0.0438(14) -0.0112(11) -0.0084(12) 0.0051(11)
C21 0.062(2) 0.0531(19) 0.058(2) -0.0206(16) -0.0061(16) -0.0113(15)
C31 0.063(2) 0.069(2) 0.0476(18) -0.0195(18) -0.0123(16) -0.0115(16)
C41 0.0484(18) 0.065(2) 0.0358(16) -0.0095(15) -0.0098(13) 0.0069(14)
C51 0.0451(17) 0.0398(16) 0.0503(18) -0.0078(13) 0.0007(14) 0.0080(13)
C61 0.062(2) 0.0377(16) 0.069(2) -0.0153(15) 0.0031(17) -0.0040(15)
C71 0.068(2) 0.058(2) 0.0527(19) -0.0198(17) -0.0102(16) -0.0104(15)
C81 0.0537(18) 0.0483(17) 0.0412(16) -0.0134(14) -0.0123(14) 0.0065(13)
C91 0.0346(14) 0.0385(15) 0.0392(14) -0.0111(12) -0.0024(11) 0.0023(11)
C101 0.0344(15) 0.0416(15) 0.0365(15) -0.0077(12) 0.0019(11) 0.0053(12)

loop_
_atom_site_type_symbol
_atom_site_label
_atom_site_fract_x
_atom_site_fract_y
_atom_site_fract_z
_atom_site_U_iso_or_equiv
_atom_site_thermal_displace_type
_atom_site_occupancy
S S1 0.35708(9) -0.02704(8) 0.26483(5) 0.0377(2) Uani 1.000
O O1A 0.3729(3) -0.1677(2) 0.22990(16) 0.0511(7) Uani 1.000
O O1B 0.4835(3) -0.0555(2) 0.34674(14) 0.0471(6) Uani 1.000
O O1C 0.1769(3) 0.0836(2) 0.29089(15) 0.0506(7) Uani 1.000
O O2A 0.0898(3) 0.1261(3) 0.06730(18) 0.0636(9) Uani 1.000
O O2B 0.0133(3) 0.3612(3) 0.1047(2) 0.0743(9) Uani 1.000
O O4A 0.4999(3) 0.4874(2) -0.13872(17) 0.0611(8) Uani 1.000
O O4B 0.7793(3) 0.3423(3) -0.09948(18) 0.0721(10) Uani 1.000
O O6A 0.8474(3) -0.0350(3) 0.2528(2) 0.0782(10) Uani 1.000
O O6B 0.7853(3) -0.2054(2) 0.19261(18) 0.0612(8) Uani 1.000
N N2 0.1242(3) 0.2319(3) 0.08595(18) 0.0456(8) Uani 1.000
N N4 0.6169(4) 0.3738(3) -0.08905(18) 0.0483(9) Uani 1.000
N N6 0.7609(3) -0.0713(3) 0.19921(19) 0.0462(8) Uani 1.000
C C1 0.4378(3) 0.0794(3) 0.15064(19) 0.0313(8) Uani 1.000
C C2 0.3192(3) 0.2018(3) 0.08054(19) 0.0335(8) Uani 1.000
C C3 0.3726(4) 0.2980(3) 0.0019(2) 0.0376(8) Uani 1.000
C C4 0.5553(3) 0.2696(3) -0.00793(19) 0.0354(8) Uani 1.000
C C5 0.6808(3) 0.1511(3) 0.0568(2) 0.0371(8) Uani 1.000
C C6 0.6195(3) 0.0582(3) 0.1339(2) 0.0343(8) Uani 1.000
N N11 0.3204(3) 0.3278(3) 0.5264(2) 0.0474(8) Uani 1.000
C C21 0.2806(5) 0.2900(4) 0.4405(3) 0.0580(11) Uani 1.000
C C31 0.1955(5) 0.4045(4) 0.3568(3) 0.0612(11) Uani 1.000
C C41 0.1542(4) 0.5576(4) 0.3633(2) 0.0558(10) Uani 1.000
C C51 0.1546(4) 0.7558(3) 0.4672(2) 0.0508(10) Uani 1.000
C C61 0.1938(4) 0.7874(3) 0.5588(3) 0.0592(11) Uani 1.000
C C71 0.2766(5) 0.6662(4) 0.6431(3) 0.0607(11) Uani 1.000
C C81 0.3210(4) 0.5132(3) 0.6337(2) 0.0512(10) Uani 1.000
C C91 0.2802(4) 0.4792(3) 0.5395(2) 0.0399(8) Uani 1.000
C C101 0.1953(4) 0.5993(3) 0.4544(2) 0.0422(9) Uani 1.000
H H3 0.287400 0.380700 -0.043700 0.0450 Uiso 1.000
H H5 0.805900 0.133600 0.048700 0.0450 Uiso 1.000
H H11 0.381(4) 0.253(3) 0.578(2) 0.052(9) Uiso 1.000
H H21 0.310900 0.182800 0.436100 0.0690 Uiso 1.000
H H31 0.165900 0.376800 0.295300 0.0740 Uiso 1.000
H H41 0.097000 0.636800 0.305400 0.0670 Uiso 1.000
H H51 0.099500 0.839200 0.411100 0.0610 Uiso 1.000
H H61 0.164900 0.893200 0.566500 0.0710 Uiso 1.000
H H71 0.301900 0.691300 0.707100 0.0730 Uiso 1.000
H H81 0.378500 0.431300 0.690100 0.0610 Uiso 1.000

loop_
_atom_type_symbol
_atom_type_description
_atom_type_scat_dispersion_real
_atom_type_scat_dispersion_imag
_atom_type_scat_source
C C 0.0033 0.0016 'International Tables Vol C Tables 4.2.6.8 and 6.1.1.4'
H H 0.0000 0.0000 'International Tables Vol C Tables 4.2.6.8 and 6.1.1.4'
N N 0.0061 0.0033 'International Tables Vol C Tables 4.2.6.8 and 6.1.1.4'
O O 0.0106 0.0060 'International Tables Vol C Tables 4.2.6.8 and 6.1.1.4'
S S 0.1246 0.1234 'International Tables Vol C Tables 4.2.6.8 and 6.1.1.4'

loop_
_geom_angle_atom_site_label_1
_geom_angle_atom_site_label_2
_geom_angle_atom_site_label_3
_geom_angle
_geom_angle_publ_flag
O1A S1 O1B 113.41(12) no
O1A S1 O1C 116.83(15) no
O1A S1 C1 106.57(12) no
O1B S1 O1C 112.34(12) no
O1B S1 C1 102.27(13) no
O1C S1 C1 103.61(12) no
O2A N2 O2B 126.2(3) no
O2A N2 C2 116.4(3) no
O2B N2 C2 117.4(3) no
O4A N4 O4B 125.0(3) no
O4A N4 C4 117.4(3) no
O4B N4 C4 117.6(2) no
O6A N6 O6B 125.3(3) no
O6A N6 C6 117.0(2) no
O6B N6 C6 117.6(2) no
C21 N11 C91 123.4(3) no
C21 N11 H11 120.0(18) no
C91 N11 H11 116.6(18) no
S1 C1 C2 122.4(2) no
C2 C1 C6 114.8(2) no
S1 C1 C6 122.40(19) no
C1 C2 C3 124.0(3) no
N2 C2 C1 120.3(2) no
N2 C2 C3 115.7(2) no
C2 C3 C4 117.2(2) no
N4 C4 C3 118.8(2) no
N4 C4 C5 118.7(3) no
C3 C4 C5 122.5(2) no
C4 C5 C6 117.7(3) no
C1 C6 C5 123.8(2) no
N6 C6 C1 120.5(2) no
N6 C6 C5 115.7(2) no
C2 C3 H3 121.00 no
C4 C3 H3 121.00 no
C4 C5 H5 121.00 no
C6 C5 H5 121.00 no
N11 C21 C31 120.6(3) no
C21 C31 C41 119.3(3) no
C31 C41 C101 120.6(3) no
C61 C51 C101 120.3(2) no
C51 C61 C71 121.2(3) no
C61 C71 C81 120.6(3) no
C71 C81 C91 118.7(3) no
N11 C91 C101 117.4(2) no
C81 C91 C101 121.6(2) no
N11 C91 C81 121.0(2) no
C51 C101 C91 117.6(2) no
C41 C101 C51 123.7(3) no
C41 C101 C91 118.7(3) no
N11 C21 H21 120.00 no
C31 C21 H21 120.00 no
C21 C31 H31 120.00 no
C41 C31 H31 120.00 no
C31 C41 H41 120.00 no
C101 C41 H41 120.00 no
C61 C51 H51 120.00 no
C101 C51 H51 120.00 no
C51 C61 H61 119.00 no
C71 C61 H61 119.00 no
C61 C71 H71 120.00 no
C81 C71 H71 120.00 no
C71 C81 H81 121.00 no
C91 C81 H81 121.00 no

loop_
_geom_bond_atom_site_label_1
_geom_bond_atom_site_label_2
_geom_bond_distance
_geom_bond_publ_flag
S1 O1A 1.430(2) no
S1 O1B 1.459(2) no
S1 O1C 1.429(2) no
S1 C1 1.813(3) no
O2A N2 1.217(4) no
O2B N2 1.218(4) no
O4A N4 1.223(3) no
O4B N4 1.214(4) no
O6A N6 1.217(4) no
O6B N6 1.219(3) no
N2 C2 1.477(4) no
N4 C4 1.477(4) no
N6 C6 1.478(4) no
N11 C21 1.317(5) no
N11 C91 1.368(4) no
N11 H11 0.89(3) no
C1 C2 1.398(4) no
C1 C6 1.392(4) no
C2 C3 1.374(4) no
C3 C4 1.381(4) no
C4 C5 1.370(4) no
C5 C6 1.376(4) no
C3 H3 0.9500 no
C5 H5 0.9500 no
C21 C31 1.379(5) no
C31 C41 1.361(5) no
C41 C101 1.400(4) no
C51 C101 1.413(4) no
C51 C61 1.351(4) no
C61 C71 1.409(5) no
C71 C81 1.363(4) no
C81 C91 1.398(4) no
C91 C101 1.415(4) no
C21 H21 0.9500 no
C31 H31 0.9500 no
C41 H41 0.9500 no
C51 H51 0.9500 no
C61 H61 0.9500 no
C71 H71 0.9500 no
C81 H81 0.9500 no

loop_
_geom_hbond_atom_site_label_D
_geom_hbond_atom_site_label_H
_geom_hbond_atom_site_label_A
_geom_hbond_site_symmetry_A
_geom_hbond_distance_DH
_geom_hbond_distance_HA
_geom_hbond_distance_DA
_geom_hbond_angle_DHA
_geom_hbond_publ_flag
N11 H11 O1B 2_656 0.89(3) 1.87(3) 2.725(3) 162(2) no
C5 H5 O2A 1_655 0.95 2.31 3.241(4) 165 no
C21 H21 O1B . 0.95 2.48 3.342(4) 150 no
C81 H81 O1A 2_656 0.95 2.58 3.466(3) 155 no

loop_
_geom_torsion_atom_site_label_1
_geom_torsion_atom_site_label_2
_geom_torsion_atom_site_label_3
_geom_torsion_atom_site_label_4
_geom_torsion
_geom_torsion_publ_flag
O1A S1 C1 C2 97.4(2) no
O1A S1 C1 C6 -90.4(2) no
O1B S1 C1 C2 -143.3(2) no
O1B S1 C1 C6 28.8(2) no
O1C S1 C1 C2 -26.4(2) no
O1C S1 C1 C6 145.7(2) no
O2A N2 C2 C1 -61.6(3) no
O2A N2 C2 C3 116.8(3) no
O2B N2 C2 C1 120.9(3) no
O2B N2 C2 C3 -60.7(3) no
O4A N4 C4 C3 4.9(4) no
O4A N4 C4 C5 -173.3(2) no
O4B N4 C4 C3 -176.8(3) no
O4B N4 C4 C5 5.0(4) no
O6A N6 C6 C1 -120.6(3) no
O6A N6 C6 C5 60.4(3) no
O6B N6 C6 C1 61.6(3) no
O6B N6 C6 C5 -117.4(3) no
C21 N11 C91 C101 -1.5(5) no
C91 N11 C21 C31 0.6(6) no
C21 N11 C91 C81 178.2(3) no
S1 C1 C2 N2 -10.4(3) no
S1 C1 C6 N6 9.9(3) no
S1 C1 C6 C5 -171.1(2) no
C2 C1 C6 N6 -177.4(2) no
C2 C1 C6 C5 1.6(4) no
C6 C1 C2 C3 -1.3(4) no
S1 C1 C2 C3 171.4(2) no
C6 C1 C2 N2 177.0(2) no
N2 C2 C3 C4 -177.8(2) no
C1 C2 C3 C4 0.5(4) no
C2 C3 C4 C5 0.1(4) no
C2 C3 C4 N4 -178.0(2) no
N4 C4 C5 C6 178.2(2) no
C3 C4 C5 C6 0.1(4) no
C4 C5 C6 N6 178.0(2) no
C4 C5 C6 C1 -1.0(4) no
N11 C21 C31 C41 0.6(6) no
C21 C31 C41 C101 -0.8(6) no
C31 C41 C101 C91 -0.1(5) no
C31 C41 C101 C51 -179.3(4) no
C61 C51 C101 C91 -1.0(5) no
C101 C51 C61 C71 0.4(5) no
C61 C51 C101 C41 178.1(3) no
C51 C61 C71 C81 0.7(6) no
C61 C71 C81 C91 -1.0(6) no
C71 C81 C91 N11 -179.4(3) no
C71 C81 C91 C101 0.3(5) no
N11 C91 C101 C41 1.2(5) no
C81 C91 C101 C41 -178.5(3) no
N11 C91 C101 C51 -179.6(3) no
C81 C91 C101 C51 0.7(5) no

loop_
_cod_related_entry_id
_cod_related_entry_database
_cod_related_entry_code
1 ChemSpider 21125952
